data_2210055
loop_
_publ_author_name
'Odaba\,so\(glu, Mustafa'
'B\"uy\"ukg\"ung\"or, Orhan'

_publ_section_title
;3-{4-[4-(3-Oxo-1,3-dihydroisobenzofuran-1-ylamino)benzyl]phenylamino}isobenzofuran-1(3<i>H</i>)-one
 dimethylformamide solvate
;
_journal_coeditor_code AT2073
_journal_issue 9
_journal_name_full 'Acta Crystallographica Section E'
_journal_page_first o4142
_journal_page_last o4144
_journal_paper_doi 10.1107/S1600536806029813
_journal_volume 62
_journal_year 2006
_chemical_formula_iupac 'C29 H22 N2 O4, C3 H7 N O'
_chemical_formula_moiety 'C29 H22 N2 O4, C3 H7 N O'
_chemical_formula_sum 'C32 H29 N3 O5'
_chemical_formula_weight 535.58
_chemical_name_systematic
;
3-{4-[4-(3-Oxo-1,3-dihydroisobenzofuran-1-
ylamino)benzyl]phenylamino}isobenzofuran-1(3H)-one
dimethylformamide solvate
;
_space_group_IT_number 2
_symmetry_cell_setting triclinic
_symmetry_space_group_name_Hall '-P 1'
_symmetry_space_group_name_H-M 'P -1'
_atom_sites_solution_hydrogens geom
_atom_sites_solution_primary direct
_atom_sites_solution_secondary difmap
_audit_creation_method SHELXL-97
_cell_angle_alpha 98.911(7)
_cell_angle_beta 100.893(7)
_cell_angle_gamma 104.746(6)
_cell_formula_units_Z 2
_cell_length_a 8.0267(7)
_cell_length_b 12.6709(11)
_cell_length_c 14.6529(13)
_cell_measurement_reflns_used 13625
_cell_measurement_temperature 296
_cell_measurement_theta_max 27.85
_cell_measurement_theta_min 1.98
_cell_volume 1382.5(2)
_computing_cell_refinement X-AREA
_computing_data_collection 'X-AREA (Stoe & Cie, 2002)'
_computing_data_reduction 'X-RED32 (Stoe & Cie, 2002)'
_computing_molecular_graphics 'ORTEP-3 for Windows (Farrugia, 1997)'
_computing_publication_material 'WinGX (Farrugia, 1999)'
_computing_structure_refinement 'SHELXL97 (Sheldrick, 1997)'
_computing_structure_solution 'SHELXS97 (Sheldrick, 1990)'
_diffrn_ambient_temperature 296
_diffrn_detector_area_resol_mean 6.67
_diffrn_measured_fraction_theta_full 1.000
_diffrn_measured_fraction_theta_max 1.000
_diffrn_measurement_device_type 'Stoe IPDS-2'
_diffrn_measurement_method \w
_diffrn_radiation_monochromator 'plane graphite'
_diffrn_radiation_type MoK\a
_diffrn_radiation_wavelength 0.71073
_diffrn_reflns_av_R_equivalents 0.1011
_diffrn_reflns_av_sigmaI/netI 0.0846
_diffrn_reflns_limit_h_max 9
_diffrn_reflns_limit_h_min -9
_diffrn_reflns_limit_k_max 15
_diffrn_reflns_limit_k_min -15
_diffrn_reflns_limit_l_max 17
_diffrn_reflns_limit_l_min -17
_diffrn_reflns_number 16524
_diffrn_reflns_theta_full 25.25
_diffrn_reflns_theta_max 25.25
_diffrn_reflns_theta_min 1.98
_diffrn_standards_decay_% <2
_diffrn_standards_number 0
_exptl_absorpt_coefficient_mu 0.088
_exptl_absorpt_correction_T_max 0.9882
_exptl_absorpt_correction_T_min 0.9507
_exptl_absorpt_correction_type integration
_exptl_absorpt_process_details '(X-RED32;  Stoe & Cie, 2002)'
_exptl_crystal_colour 'light brown'
_exptl_crystal_density_diffrn 1.287
_exptl_crystal_density_method 'not measured'
_exptl_crystal_description 'long prismatic stick'
_exptl_crystal_F_000 564
_exptl_crystal_size_max 0.710
_exptl_crystal_size_mid 0.343
_exptl_crystal_size_min 0.110
_refine_diff_density_max 0.409
_refine_diff_density_min -0.342
_refine_ls_extinction_method none
_refine_ls_goodness_of_fit_ref 0.958
_refine_ls_hydrogen_treatment mixed
_refine_ls_matrix_type full
_refine_ls_number_parameters 371
_refine_ls_number_reflns 5014
_refine_ls_number_restraints 2
_refine_ls_restrained_S_all 0.958
_refine_ls_R_factor_all 0.1302
_refine_ls_R_factor_gt 0.0721
_refine_ls_shift/su_max 0.000
_refine_ls_shift/su_mean 0.000
_refine_ls_structure_factor_coef Fsqd
_refine_ls_weighting_details 'calc w=1/[\s^2^(Fo^2^)+(0.1127P)^2^] where P=(Fo^2^+2Fc^2^)/3'
_refine_ls_weighting_scheme calc
_refine_ls_wR_factor_gt 0.1736
_refine_ls_wR_factor_ref 0.2031
_reflns_number_gt 2712
_reflns_number_total 5014
_reflns_threshold_expression I>2\s(I)
_cod_data_source_file at2073.cif
_cod_data_source_block I
_cod_database_code 2210055
_cod_database_fobs_code 2210055

loop_
_symmetry_equiv_pos_as_xyz
'x, y, z'
'-x, -y, -z'

loop_
_atom_site_type_symbol
_atom_site_label
_atom_site_fract_x
_atom_site_fract_y
_atom_site_fract_z
_atom_site_U_iso_or_equiv
_atom_site_adp_type
_atom_site_calc_flag
_atom_site_refinement_flags
_atom_site_occupancy
C C1 0.0074(5) 0.9750(4) 0.8705(3) 0.0632(10) Uani d . 1
C C2 -0.1747(5) 0.9633(3) 0.8757(2) 0.0551(9) Uani d . 1
C C3 -0.2809(6) 1.0314(4) 0.8541(3) 0.0727(12) Uani d . 1
H H3 -0.2378 1.0970 0.8340 0.087 Uiso calc R 1
C C4 -0.4514(7) 0.9978(4) 0.8637(3) 0.0832(14) Uani d . 1
H H4 -0.5258 1.0418 0.8502 0.100 Uiso calc R 1
C C5 -0.5164(6) 0.8995(4) 0.8934(3) 0.0770(12) Uani d . 1
H H5 -0.6331 0.8786 0.8990 0.092 Uiso calc R 1
C C6 -0.4101(5) 0.8330(4) 0.9142(3) 0.0660(10) Uani d . 1
H H6 -0.4533 0.7670 0.9338 0.079 Uiso calc R 1
C C7 -0.2383(5) 0.8664(3) 0.9056(2) 0.0526(9) Uani d . 1
C C8 -0.0949(5) 0.8093(3) 0.9207(3) 0.0527(9) Uani d . 1
H H8 -0.0595 0.8093 0.9885 0.063 Uiso calc R 1
C C9 -0.0459(4) 0.6256(3) 0.8789(2) 0.0484(8) Uani d . 1
C C10 0.1162(5) 0.6518(3) 0.9438(3) 0.0541(9) Uani d . 1
H H10 0.1656 0.7231 0.9821 0.065 Uiso calc R 1
C C11 0.2052(5) 0.5713(3) 0.9518(2) 0.0551(9) Uani d . 1
H H11 0.3133 0.5897 0.9960 0.066 Uiso calc R 1
C C12 0.1371(5) 0.4656(3) 0.8962(2) 0.0509(8) Uani d . 1
C C13 -0.0241(5) 0.4402(3) 0.8314(3) 0.0608(10) Uani d . 1
H H13 -0.0724 0.3691 0.7926 0.073 Uiso calc R 1
C C14 -0.1143(5) 0.5190(3) 0.8235(3) 0.0553(9) Uani d . 1
H H14 -0.2234 0.4998 0.7800 0.066 Uiso calc R 1
C C15 0.2365(6) 0.3789(3) 0.9027(3) 0.0638(10) Uani d . 1
H H15A 0.3246 0.4020 0.9628 0.077 Uiso calc R 1
H H15B 0.1534 0.3086 0.9033 0.077 Uiso calc R 1
C C21 0.5116(5) 0.3352(3) 0.3846(3) 0.0585(9) Uani d . 1
C C22 0.6984(5) 0.3360(3) 0.3985(2) 0.0522(9) Uani d . 1
C C23 0.7979(6) 0.3207(3) 0.3330(3) 0.0684(11) Uani d . 1
H H23 0.7490 0.3078 0.2680 0.082 Uiso calc R 1
C C24 0.9702(6) 0.3250(4) 0.3669(3) 0.0742(12) Uani d . 1
H H24 1.0402 0.3150 0.3243 0.089 Uiso calc R 1
C C25 1.0433(5) 0.3441(3) 0.4640(3) 0.0675(11) Uani d . 1
H H25 1.1607 0.3453 0.4852 0.081 Uiso calc R 1
C C26 0.9449(5) 0.3612(3) 0.5290(3) 0.0587(9) Uani d . 1
H H26 0.9943 0.3751 0.5940 0.070 Uiso calc R 1
C C27 0.7701(4) 0.3572(3) 0.4949(2) 0.0474(8) Uani d . 1
C C28 0.6346(4) 0.3745(3) 0.5479(2) 0.0490(8) Uani d . 1
H H28 0.6720 0.4518 0.5842 0.059 Uiso calc R 1
C C29 0.5032(4) 0.3193(3) 0.6772(2) 0.0450(8) Uani d . 1
C C30 0.4168(5) 0.4006(3) 0.6811(3) 0.0540(9) Uani d . 1
H H30 0.4150 0.4424 0.6342 0.065 Uiso calc R 1
C C31 0.3334(5) 0.4209(3) 0.7528(3) 0.0545(9) Uani d . 1
H H31 0.2786 0.4774 0.7540 0.065 Uiso calc R 1
C C32 0.3283(4) 0.3596(3) 0.8235(2) 0.0472(8) Uani d . 1
C C33 0.4110(5) 0.2756(3) 0.8170(3) 0.0554(9) Uani d . 1
H H33 0.4072 0.2309 0.8618 0.066 Uiso calc R 1
C C34 0.4978(5) 0.2564(3) 0.7469(3) 0.0534(9) Uani d . 1
H H34 0.5539 0.2006 0.7460 0.064 Uiso calc R 1
C C35 0.9305(9) 0.1156(5) 0.6487(4) 0.1014(17) Uani d . 1
H H35 1.0429 0.1667 0.6704 0.122 Uiso calc R 1
C C36 0.7810(17) -0.0745(10) 0.5933(8) 0.261(8) Uani d . 1
H H36A 0.6758 -0.0510 0.5809 0.391 Uiso calc R 1
H H36B 0.7773 -0.1160 0.6428 0.391 Uiso calc R 1
H H36C 0.7874 -0.1209 0.5365 0.391 Uiso calc R 1
C C37 1.0992(14) -0.0147(8) 0.6295(6) 0.186(4) Uani d . 1
H H37A 1.1946 0.0521 0.6376 0.279 Uiso calc R 1
H H37B 1.0937 -0.0664 0.5729 0.279 Uiso calc R 1
H H37C 1.1191 -0.0480 0.6835 0.279 Uiso calc R 1
N N1 -0.1462(4) 0.7006(3) 0.8689(2) 0.0571(8) Uani d D 1
N N2 0.5983(4) 0.3019(3) 0.6088(2) 0.0541(8) Uani d D 1
N N3 0.9228(9) 0.0146(5) 0.6205(4) 0.1229(18) Uani d . 1
O O1 0.1114(4) 1.0504(3) 0.8516(3) 0.0931(10) Uani d . 1
O O2 0.0531(3) 0.8848(2) 0.89352(19) 0.0637(7) Uani d . 1
O O3 0.4012(4) 0.3188(3) 0.3116(2) 0.0853(9) Uani d . 1
O O4 0.4745(3) 0.3572(2) 0.46952(18) 0.0593(7) Uani d . 1
O O5 0.8055(8) 0.1518(5) 0.6499(4) 0.165(2) Uani d . 1
H H1 -0.221(5) 0.685(3) 0.8137(19) 0.077(13) Uiso d D 1
H H2 0.653(5) 0.253(3) 0.610(3) 0.062(11) Uiso d D 1

loop_
_atom_site_aniso_label
_atom_site_aniso_U_11
_atom_site_aniso_U_22
_atom_site_aniso_U_33
_atom_site_aniso_U_12
_atom_site_aniso_U_13
_atom_site_aniso_U_23
C1 0.064(2) 0.063(3) 0.059(2) 0.013(2) 0.0103(18) 0.0188(19)
C2 0.061(2) 0.058(2) 0.0501(19) 0.0245(18) 0.0124(16) 0.0124(17)
C3 0.081(3) 0.069(3) 0.076(3) 0.035(2) 0.014(2) 0.023(2)
C4 0.093(4) 0.090(4) 0.082(3) 0.058(3) 0.014(3) 0.018(3)
C5 0.063(3) 0.096(4) 0.083(3) 0.041(3) 0.023(2) 0.014(3)
C6 0.060(2) 0.077(3) 0.071(3) 0.030(2) 0.0238(19) 0.019(2)
C7 0.055(2) 0.061(2) 0.0454(19) 0.0257(18) 0.0121(15) 0.0087(17)
C8 0.053(2) 0.058(2) 0.0502(19) 0.0204(18) 0.0115(16) 0.0147(17)
C9 0.0462(18) 0.056(2) 0.0477(18) 0.0211(17) 0.0121(15) 0.0143(17)
C10 0.0486(19) 0.052(2) 0.056(2) 0.0157(17) 0.0033(16) 0.0035(16)
C11 0.0476(19) 0.070(3) 0.050(2) 0.0240(18) 0.0069(15) 0.0127(18)
C12 0.056(2) 0.059(2) 0.0478(19) 0.0250(18) 0.0189(16) 0.0183(17)
C13 0.063(2) 0.056(2) 0.059(2) 0.0177(19) 0.0107(18) 0.0048(18)
C14 0.0465(19) 0.059(2) 0.054(2) 0.0169(17) 0.0010(15) 0.0051(18)
C15 0.079(3) 0.071(3) 0.062(2) 0.041(2) 0.027(2) 0.029(2)
C21 0.057(2) 0.061(2) 0.057(2) 0.0187(18) 0.0040(18) 0.0213(18)
C22 0.058(2) 0.052(2) 0.051(2) 0.0212(17) 0.0136(16) 0.0164(16)
C23 0.087(3) 0.068(3) 0.060(2) 0.030(2) 0.027(2) 0.019(2)
C24 0.077(3) 0.078(3) 0.089(3) 0.035(2) 0.046(2) 0.028(2)
C25 0.049(2) 0.069(3) 0.096(3) 0.025(2) 0.027(2) 0.027(2)
C26 0.048(2) 0.065(3) 0.067(2) 0.0197(18) 0.0117(17) 0.0192(19)
C27 0.0471(18) 0.046(2) 0.054(2) 0.0177(15) 0.0142(15) 0.0162(16)
C28 0.0418(17) 0.054(2) 0.0509(19) 0.0161(15) 0.0059(14) 0.0130(16)
C29 0.0393(17) 0.046(2) 0.0485(18) 0.0132(15) 0.0066(14) 0.0097(15)
C30 0.058(2) 0.063(2) 0.057(2) 0.0296(19) 0.0210(17) 0.0280(18)
C31 0.058(2) 0.053(2) 0.065(2) 0.0294(18) 0.0193(17) 0.0244(18)
C32 0.0454(18) 0.052(2) 0.0487(18) 0.0195(15) 0.0109(14) 0.0146(15)
C33 0.062(2) 0.053(2) 0.061(2) 0.0231(18) 0.0169(18) 0.0267(18)
C34 0.058(2) 0.044(2) 0.066(2) 0.0244(17) 0.0164(18) 0.0182(17)
C35 0.140(5) 0.065(3) 0.111(4) 0.050(3) 0.029(4) 0.021(3)
C36 0.315(16) 0.179(10) 0.170(9) -0.111(10) 0.039(9) 0.022(8)
C37 0.256(11) 0.194(9) 0.152(7) 0.156(9) 0.041(7) 0.023(6)
N1 0.0571(18) 0.056(2) 0.0538(18) 0.0264(15) -0.0036(14) 0.0035(15)
N2 0.0562(18) 0.060(2) 0.0594(18) 0.0303(16) 0.0196(14) 0.0228(15)
N3 0.190(6) 0.079(3) 0.096(3) 0.042(4) 0.026(3) 0.013(3)
O1 0.077(2) 0.091(2) 0.110(3) 0.0079(18) 0.0216(18) 0.048(2)
O2 0.0525(15) 0.0690(18) 0.0728(17) 0.0204(13) 0.0142(12) 0.0211(14)
O3 0.0763(19) 0.105(2) 0.0672(18) 0.0267(17) -0.0084(15) 0.0268(17)
O4 0.0455(13) 0.0786(18) 0.0592(16) 0.0270(12) 0.0077(11) 0.0220(13)
O5 0.212(5) 0.176(5) 0.210(5) 0.144(5) 0.112(4) 0.116(4)

loop_
_atom_type_symbol
_atom_type_description
_atom_type_scat_dispersion_real
_atom_type_scat_dispersion_imag
_atom_type_scat_source
C C 0.0033 0.0016 'International Tables Vol C Tables 4.2.6.8 and 6.1.1.4'
H H 0.0000 0.0000 'International Tables Vol C Tables 4.2.6.8 and 6.1.1.4'
N N 0.0061 0.0033 'International Tables Vol C Tables 4.2.6.8 and 6.1.1.4'
O O 0.0106 0.0060 'International Tables Vol C Tables 4.2.6.8 and 6.1.1.4'
F F 0.0171 0.0103 'International Tables Vol C Tables 4.2.6.8 and 6.1.1.4'

loop_
_geom_angle_atom_site_label_1
_geom_angle_atom_site_label_2
_geom_angle_atom_site_label_3
_geom_angle
_geom_angle_publ_flag
O1 C1 O2 121.6(4) y
O1 C1 C2 129.3(4) y
O2 C1 C2 109.1(3) ?
C7 C2 C3 121.4(4) ?
C7 C2 C1 108.7(3) ?
C3 C2 C1 129.8(4) ?
C4 C3 C2 117.1(4) ?
C4 C3 H3 121.5 ?
C2 C3 H3 121.5 ?
C3 C4 C5 121.6(4) ?
C3 C4 H4 119.2 ?
C5 C4 H4 119.2 ?
C6 C5 C4 120.7(4) ?
C6 C5 H5 119.7 ?
C4 C5 H5 119.7 ?
C5 C6 C7 118.2(4) ?
C5 C6 H6 120.9 ?
C7 C6 H6 120.9 ?
C6 C7 C2 121.0(3) ?
C6 C7 C8 129.8(4) ?
C2 C7 C8 109.2(3) ?
N1 C8 O2 113.6(3) y
N1 C8 C7 113.4(3) ?
O2 C8 C7 102.5(3) ?
N1 C8 H8 109.1 ?
O2 C8 H8 109.1 ?
C7 C8 H8 109.1 ?
C14 C9 C10 118.2(3) ?
C14 C9 N1 118.3(3) ?
C10 C9 N1 123.5(3) ?
C9 C10 C11 120.0(3) ?
C9 C10 H10 120.0 ?
C11 C10 H10 120.0 ?
C12 C11 C10 121.6(3) ?
C12 C11 H11 119.2 ?
C10 C11 H11 119.2 ?
C11 C12 C13 118.1(3) ?
C11 C12 C15 121.6(3) ?
C13 C12 C15 120.3(4) ?
C12 C13 C14 120.8(4) ?
C12 C13 H13 119.6 ?
C14 C13 H13 119.6 ?
C9 C14 C13 121.3(3) ?
C9 C14 H14 119.4 ?
C13 C14 H14 119.4 ?
C32 C15 C12 115.1(3) ?
C32 C15 H15A 108.5 ?
C12 C15 H15A 108.5 ?
C32 C15 H15B 108.5 ?
C12 C15 H15B 108.5 ?
H15A C15 H15B 107.5 ?
O3 C21 O4 121.5(3) y
O3 C21 C22 129.3(4) y
O4 C21 C22 109.2(3) ?
C27 C22 C23 121.8(3) ?
C27 C22 C21 107.7(3) ?
C23 C22 C21 130.5(3) ?
C24 C23 C22 117.6(4) ?
C24 C23 H23 121.2 ?
C22 C23 H23 121.2 ?
C23 C24 C25 121.2(4) ?
C23 C24 H24 119.4 ?
C25 C24 H24 119.4 ?
C26 C25 C24 121.0(4) ?
C26 C25 H25 119.5 ?
C24 C25 H25 119.5 ?
C25 C26 C27 118.0(4) ?
C25 C26 H26 121.0 ?
C27 C26 H26 121.0 ?
C22 C27 C26 120.4(3) ?
C22 C27 C28 109.9(3) ?
C26 C27 C28 129.7(3) ?
N2 C28 C27 115.0(3) ?
N2 C28 O4 111.0(3) y
C27 C28 O4 102.6(3) ?
N2 C28 H28 109.4 ?
C27 C28 H28 109.4 ?
O4 C28 H28 109.4 ?
C30 C29 C34 117.5(3) ?
C30 C29 N2 122.3(3) ?
C34 C29 N2 120.2(3) ?
C31 C30 C29 121.2(3) ?
C31 C30 H30 119.4 ?
C29 C30 H30 119.4 ?
C30 C31 C32 122.0(3) ?
C30 C31 H31 119.0 ?
C32 C31 H31 119.0 ?
C31 C32 C33 116.2(3) ?
C31 C32 C15 123.3(3) ?
C33 C32 C15 120.5(3) ?
C34 C33 C32 122.2(3) ?
C34 C33 H33 118.9 ?
C32 C33 H33 118.9 ?
C33 C34 C29 120.9(3) ?
C33 C34 H34 119.5 ?
C29 C34 H34 119.5 ?
O5 C35 N3 126.0(7) ?
O5 C35 H35 117.0 ?
N3 C35 H35 117.0 ?
N3 C36 H36A 109.5 ?
N3 C36 H36B 109.5 ?
H36A C36 H36B 109.5 ?
N3 C36 H36C 109.5 ?
H36A C36 H36C 109.5 ?
H36B C36 H36C 109.5 ?
N3 C37 H37A 109.5 ?
N3 C37 H37B 109.5 ?
H37A C37 H37B 109.5 ?
N3 C37 H37C 109.5 ?
H37A C37 H37C 109.5 ?
H37B C37 H37C 109.5 ?
C8 N1 C9 124.4(3) ?
C8 N1 H1 118(3) ?
C9 N1 H1 114(3) ?
C29 N2 C28 122.6(3) ?
C29 N2 H2 120(3) ?
C28 N2 H2 117(3) ?
C35 N3 C36 128.6(10) ?
C35 N3 C37 117.6(7) ?
C36 N3 C37 113.3(9) ?
C1 O2 C8 110.5(3) ?
C21 O4 C28 110.6(2) ?

loop_
_geom_bond_atom_site_label_1
_geom_bond_atom_site_label_2
_geom_bond_distance
_geom_bond_publ_flag
C1 O1 1.204(5) y
C1 O2 1.357(5) y
C1 C2 1.449(6) ?
C2 C7 1.375(5) y
C2 C3 1.389(5) ?
C3 C4 1.368(7) ?
C3 H3 0.9300 ?
C4 C5 1.391(7) ?
C4 H4 0.9300 ?
C5 C6 1.370(5) ?
C5 H5 0.9300 ?
C6 C7 1.372(5) ?
C6 H6 0.9300 ?
C7 C8 1.508(4) ?
C8 N1 1.383(5) y
C8 O2 1.485(4) ?
C8 H8 0.9800 ?
C9 C14 1.378(5) ?
C9 C10 1.386(5) ?
C9 N1 1.400(4) ?
C10 C11 1.393(5) ?
C10 H10 0.9300 ?
C11 C12 1.371(5) ?
C11 H11 0.9300 ?
C12 C13 1.381(5) ?
C12 C15 1.516(5) ?
C13 C14 1.382(5) ?
C13 H13 0.9300 ?
C14 H14 0.9300 ?
C15 C32 1.509(5) ?
C15 H15A 0.9700 ?
C15 H15B 0.9700 ?
C21 O3 1.204(4) y
C21 O4 1.338(5) y
C21 C22 1.471(5) ?
C22 C27 1.376(5) y
C22 C23 1.382(5) ?
C23 C24 1.362(6) ?
C23 H23 0.9300 ?
C24 C25 1.390(6) ?
C24 H24 0.9300 ?
C25 C26 1.373(6) ?
C25 H25 0.9300 ?
C26 C27 1.382(5) ?
C26 H26 0.9300 ?
C27 C28 1.491(5) ?
C28 N2 1.394(4) y
C28 O4 1.497(4) ?
C28 H28 0.9800 ?
C29 C30 1.381(4) ?
C29 C34 1.389(5) ?
C29 N2 1.394(4) ?
C30 C31 1.375(5) ?
C30 H30 0.9300 ?
C31 C32 1.388(5) ?
C31 H31 0.9300 ?
C32 C33 1.391(5) ?
C33 C34 1.372(5) ?
C33 H33 0.9300 ?
C34 H34 0.9300 ?
C35 O5 1.207(7) y
C35 N3 1.264(7) ?
C35 H35 0.9300 ?
C36 N3 1.328(10) ?
C36 H36A 0.9600 ?
C36 H36B 0.9600 ?
C36 H36C 0.9600 ?
C37 N3 1.540(10) ?
C37 H37A 0.9600 ?
C37 H37B 0.9600 ?
C37 H37C 0.9600 ?
N1 H1 0.871(19) ?
N2 H2 0.845(18) ?

loop_
_geom_hbond_atom_site_label_D
_geom_hbond_atom_site_label_H
_geom_hbond_atom_site_label_A
_geom_hbond_site_symmetry_A
_geom_hbond_distance_DH
_geom_hbond_distance_HA
_geom_hbond_distance_DA
_geom_hbond_angle_DHA
N2 H2 O5 . 0.845(18) 2.06(2) 2.886(5) 165(4)
C34 H34 O5 . 0.93 2.81 3.505(6) 132.7
N1 H1 O3 2_566 0.871(19) 2.10(2) 2.956(4) 168(4)
C5 H5 O2 1_455 0.93 2.53 3.413(6) 160.0
C8 H8 O1 2_577 0.98 2.88 3.573(5) 128.6
C25 H25 O4 1_655 0.93 2.54 3.408(4) 155.1
C36 H36b O3 2_656 0.96 2.85 3.669(13) 143.1
C37 H37c O1 1_645 0.96 2.60 3.208(10) 121.3
C14 H14 Cg1 1_655 0.93 2.9999 3.735(4) 137.12

loop_
_geom_torsion_atom_site_label_1
_geom_torsion_atom_site_label_2
_geom_torsion_atom_site_label_3
_geom_torsion_atom_site_label_4
_geom_torsion
O1 C1 C2 C7 -176.3(4)
O2 C1 C2 C7 2.2(4)
O1 C1 C2 C3 4.9(7)
O2 C1 C2 C3 -176.6(4)
C7 C2 C3 C4 -0.1(6)
C1 C2 C3 C4 178.5(4)
C2 C3 C4 C5 -0.3(7)
C3 C4 C5 C6 0.3(7)
C4 C5 C6 C7 0.3(7)
C5 C6 C7 C2 -0.8(6)
C5 C6 C7 C8 -178.0(4)
C3 C2 C7 C6 0.7(6)
C1 C2 C7 C6 -178.2(3)
C3 C2 C7 C8 178.4(3)
C1 C2 C7 C8 -0.5(4)
C6 C7 C8 N1 53.4(5)
C2 C7 C8 N1 -124.0(3)
C6 C7 C8 O2 176.3(4)
C2 C7 C8 O2 -1.2(4)
C14 C9 C10 C11 -0.1(5)
N1 C9 C10 C11 177.8(3)
C9 C10 C11 C12 0.5(6)
C10 C11 C12 C13 -0.3(5)
C10 C11 C12 C15 178.1(3)
C11 C12 C13 C14 -0.4(5)
C15 C12 C13 C14 -178.8(3)
C10 C9 C14 C13 -0.6(5)
N1 C9 C14 C13 -178.6(4)
C12 C13 C14 C9 0.8(6)
C11 C12 C15 C32 -102.8(4)
C13 C12 C15 C32 75.6(5)
O3 C21 C22 C27 -179.2(4)
O4 C21 C22 C27 1.1(4)
O3 C21 C22 C23 1.5(7)
O4 C21 C22 C23 -178.2(4)
C27 C22 C23 C24 1.3(6)
C21 C22 C23 C24 -179.5(4)
C22 C23 C24 C25 0.0(6)
C23 C24 C25 C26 -1.2(7)
C24 C25 C26 C27 0.9(6)
C23 C22 C27 C26 -1.5(5)
C21 C22 C27 C26 179.1(3)
C23 C22 C27 C28 177.7(3)
C21 C22 C27 C28 -1.7(4)
C25 C26 C27 C22 0.4(5)
C25 C26 C27 C28 -178.7(4)
C22 C27 C28 N2 122.1(3)
C26 C27 C28 N2 -58.8(5)
C22 C27 C28 O4 1.6(4)
C26 C27 C28 O4 -179.3(3)
C34 C29 C30 C31 2.0(5)
N2 C29 C30 C31 -175.8(3)
C29 C30 C31 C32 -1.4(6)
C30 C31 C32 C33 -0.7(6)
C30 C31 C32 C15 -179.4(4)
C12 C15 C32 C31 4.2(6)
C12 C15 C32 C33 -174.5(4)
C31 C32 C33 C34 2.1(6)
C15 C32 C33 C34 -179.1(4)
C32 C33 C34 C29 -1.6(6)
C30 C29 C34 C33 -0.5(5)
N2 C29 C34 C33 177.3(3)
O2 C8 N1 C9 71.6(4)
C7 C8 N1 C9 -171.9(3)
C14 C9 N1 C8 179.1(3)
C10 C9 N1 C8 1.2(6)
C30 C29 N2 C28 9.3(5)
C34 C29 N2 C28 -168.4(3)
C27 C28 N2 C29 167.0(3)
O4 C28 N2 C29 -77.2(4)
O5 C35 N3 C36 -5.6(12)
O5 C35 N3 C37 -177.2(7)
O1 C1 O2 C8 175.6(4)
C2 C1 O2 C8 -3.0(4)
N1 C8 O2 C1 125.2(3)
C7 C8 O2 C1 2.6(4)
O3 C21 O4 C28 -179.8(4)
C22 C21 O4 C28 -0.1(4)
N2 C28 O4 C21 -124.1(3)
C27 C28 O4 C21 -0.8(4)
